data_4311636
loop_
_publ_author_name
'Wen-Yuan Hsieh'
'Shuang Liu'

_publ_contact_author_address
;    Department of Chemistry
     Purdue University
     560 Oval Dr.
     W. Lafayette
     IN 47907-2084
     USA
;
_publ_contact_author_email pfanwick@purdue.edu
_publ_contact_author_fax 1(765)4940239
_publ_contact_author_name 'Phillip E. Fanwick'
_publ_contact_author_phone 1(765)4944572
_publ_section_title
;
 Synthesis, Characterization, and Structures of Indium In(DTPA-BA2) and
 Yttrium Y(DTPA-BA2)(CH3OH) Complexes (BA = Benzylamine): Models for
 111In- and 90Y-Labeled DTPA-Biomolecule Conjugates
;
_journal_name_full 'Inorganic Chemistry'
_journal_page_first 6006
_journal_page_last 6014
_journal_paper_doi 10.1021/ic049973g
_journal_volume 43
_journal_year 2004
_chemical_formula_moiety 'C29 H38 N5 O9 Y1,C1 H4 O1'
_chemical_formula_sum 'C30 H42 N5 O10 Y'
_chemical_formula_weight 721.60
_chemical_name_systematic ' ?'
_space_group_IT_number 14
_symmetry_cell_setting monoclinic
_symmetry_space_group_name_Hall '-P 2ybc'
_symmetry_space_group_name_H-M 'P 1 21/c 1'
_atom_type_scat_source 'International Tables for Crystallography (Vol C)'
_audit_creation_date 21-10-03
_audit_creation_method from_MolEN_and_SHELXL
_cell_angle_alpha 90.00
_cell_angle_beta 103.0320(10)
_cell_angle_gamma 90.00
_cell_formula_units_Z 4
_cell_length_a 10.4880(2)
_cell_length_b 30.0779(8)
_cell_length_c 10.8938(3)
_cell_measurement_reflns_used 19826
_cell_measurement_temperature 150
_cell_measurement_theta_max 27
_cell_measurement_theta_min 2
_cell_volume 3348.02(14)
_computing_cell_refinement DENZO/SCALEPACK_(Otwinowski,_1996)
_computing_data_collection Collect_(Nonius,_1998)
_computing_data_reduction DENZO/SCALEPACK_(Otwinowski,_1996)
_computing_molecular_graphics
;
    ORTEP (Johnson, 1976)
    PLATON (Spek, 1997)
;
_computing_publication_material CIF_VAX_MolEN_(Fair,_1990)
_computing_structure_refinement SHELX97_(Sheldrick,_1997)
_computing_structure_solution PATTY_(DIRDIF99,_Beurskins,_1999)
_diffrn_ambient_temperature 150
_diffrn_measured_fraction_theta_full 0.9950
_diffrn_measured_fraction_theta_max 0.9950
_diffrn_measurement_device_type Nonius_KappaCCD
_diffrn_measurement_method \w
_diffrn_radiation_type MO-K\a
_diffrn_radiation_wavelength 0.71073
_diffrn_reflns_av_R_equivalents 0.054
_diffrn_reflns_limit_h_max 13
_diffrn_reflns_limit_h_min 0
_diffrn_reflns_limit_k_max 39
_diffrn_reflns_limit_k_min 0
_diffrn_reflns_limit_l_max 13
_diffrn_reflns_limit_l_min -14
_diffrn_reflns_number 19826
_diffrn_reflns_theta_full 27.9
_diffrn_reflns_theta_max 27.89
_diffrn_reflns_theta_min 2.10
_exptl_absorpt_coefficient_mu 1.809
_exptl_absorpt_correction_T_max 0.5811
_exptl_absorpt_correction_T_min 0.3315
_exptl_absorpt_correction_type multi-scan_(Otwinowski_&_Minor,_1997
_exptl_crystal_colour colorless
_exptl_crystal_density_diffrn 1.43
_exptl_crystal_description chunk
_exptl_crystal_F_000 1504
_exptl_crystal_size_max 0.40
_exptl_crystal_size_mid 0.35
_exptl_crystal_size_min 0.30
_refine_diff_density_max 0.53
_refine_diff_density_min -0.93
_refine_ls_extinction_method none
_refine_ls_goodness_of_fit_ref 0.917
_refine_ls_hydrogen_treatment mixed
_refine_ls_matrix_type full
_refine_ls_number_parameters 433
_refine_ls_number_reflns 7918
_refine_ls_number_restraints 0
_refine_ls_R_factor_all 0.082
_refine_ls_R_factor_gt 0.044
_refine_ls_shift/su_max 0.002
_refine_ls_structure_factor_coef Fsqd
_refine_ls_weighting_details '1/[\s^2^(Fo^2^)+(0.0473P)^2^+0.0000P] where P=(Fo^2^+2Fc^2^)/3  '
_refine_ls_weighting_scheme calc
_refine_ls_wR_factor_gt 0.091
_refine_ls_wR_factor_ref 0.099
_reflns_number_gt 6053
_reflns_number_total 7944
_reflns_threshold_expression >2.0\s(I)
_cod_data_source_file ic049973gsi20040105_093637.cif
_cod_data_source_block SL014
_cod_depositor_comments
;
The following automatic conversions were performed:
'_refine_ls_weighting_scheme' value 'calc ' changed to 'calc' according to
'/home/saulius/struct/CIF-dictionaries/cif_core.dic' dictionary named
'cif_core.dic' version 2.4.1 from 2010-06-29.

Automatic conversion script
Id: cif_fix_enum 1527 2010-12-29 10:47:43Z saulius 
;
_cod_original_cell_volume 3348.01(14)
_cod_original_formula_sum 'C30 H42 N5 O10 Y1'
_cod_database_code 4311636

loop_
_symmetry_equiv_pos_as_xyz
'x, y, z'
'-x, y+1/2, -z+1/2'
'-x, -y, -z'
'x, -y+1/2, z+1/2'

loop_
_atom_site_label
_atom_site_type_symbol
_atom_site_fract_x
_atom_site_fract_y
_atom_site_fract_z
_atom_site_U_iso_or_equiv
_atom_site_adp_type
_atom_site_occupancy
_atom_site_symmetry_multiplicity
_atom_site_calc_flag
_atom_site_refinement_flags
_atom_site_disorder_assembly
_atom_site_disorder_group
Y Y 0.04878(3) 0.151106(8) 0.12780(2) 0.02215(8) Uani 1 1 d . . .
O(9) O -0.11537(18) 0.15645(6) 0.24956(16) 0.0286(4) Uani 1 1 d . . .
O(19) O 0.13424(18) 0.08146(6) 0.22440(16) 0.0291(4) Uani 1 1 d . . .
O(31) O 0.1427(2) 0.16612(6) 0.34593(19) 0.0274(5) Uani 1 1 d . . .
O(111) O -0.08534(19) 0.09615(6) 0.02149(17) 0.0296(4) Uani 1 1 d . . .
O(112) O -0.2667(2) 0.06183(6) -0.0810(2) 0.0437(5) Uani 1 1 d . . .
O(141) O 0.02918(17) 0.22836(6) 0.12155(15) 0.0238(4) Uani 1 1 d . . .
O(142) O 0.04841(19) 0.29446(6) 0.03410(16) 0.0286(4) Uani 1 1 d . . .
O(171) O 0.25833(18) 0.17549(6) 0.13464(17) 0.0281(4) Uani 1 1 d . . .
O(172) O 0.4489(2) 0.17573(7) 0.0760(2) 0.0415(5) Uani 1 1 d . . .
O(911) O -0.4978(2) 0.25218(8) 0.2067(2) 0.0518(7) Uani 1 1 d . . .
N(8) N -0.2884(3) 0.18955(8) 0.3038(2) 0.0297(6) Uani 1 1 d . . .
N(11) N -0.2002(2) 0.17721(7) 0.0055(2) 0.0242(5) Uani 1 1 d . . .
N(14) N 0.0432(2) 0.18347(7) -0.09535(19) 0.0238(5) Uani 1 1 d . . .
N(17) N 0.1779(2) 0.10012(7) -0.00207(19) 0.0261(5) Uani 1 1 d . . .
N(20) N 0.1783(2) 0.00803(8) 0.2088(2) 0.0291(6) Uani 1 1 d . . .
C(1) C -0.3904(3) 0.10190(10) 0.3607(3) 0.0391(8) Uani 1 1 d . . .
C(2) C -0.4639(3) 0.06598(10) 0.3844(3) 0.0442(8) Uani 1 1 d . . .
C(3) C -0.4982(3) 0.06232(11) 0.4987(3) 0.0458(8) Uani 1 1 d . . .
C(4) C -0.4595(3) 0.09473(11) 0.5897(3) 0.0460(8) Uani 1 1 d . . .
C(5) C -0.3876(3) 0.13091(11) 0.5647(3) 0.0406(8) Uani 1 1 d . . .
C(6) C -0.3507(3) 0.13437(9) 0.4505(3) 0.0314(7) Uani 1 1 d . . .
C(7) C -0.2631(3) 0.17272(10) 0.4316(3) 0.0350(7) Uani 1 1 d . . .
C(9) C -0.2132(3) 0.18122(9) 0.2236(3) 0.0268(6) Uani 1 1 d . . .
C(10) C -0.2482(3) 0.20439(8) 0.0975(2) 0.0275(6) Uani 1 1 d . . .
C(12) C -0.1912(3) 0.20251(9) -0.1079(2) 0.0273(6) Uani 1 1 d . . .
C(13) C -0.0918(3) 0.18249(9) -0.1733(2) 0.0261(6) Uani 1 1 d . . .
C(15) C 0.1298(3) 0.15892(8) -0.1640(2) 0.0280(6) Uani 1 1 d . . .
C(16) C 0.1299(3) 0.10971(9) -0.1373(2) 0.0293(7) Uani 1 1 d . . .
C(18) C 0.1553(3) 0.05319(8) 0.0236(2) 0.0268(6) Uani 1 1 d . . .
C(19) C 0.1562(3) 0.04857(9) 0.1617(2) 0.0257(6) Uani 1 1 d . . .
C(21) C 0.1783(3) -0.00296(9) 0.3388(2) 0.0314(7) Uani 1 1 d . . .
C(22) C 0.0515(3) -0.02277(9) 0.3565(3) 0.0329(7) Uani 1 1 d . . .
C(23) C -0.0671(3) -0.00239(11) 0.3076(3) 0.0421(8) Uani 1 1 d . . .
C(24) C -0.1831(4) -0.01991(13) 0.3299(4) 0.0585(11) Uani 1 1 d . . .
C(25) C -0.1772(5) -0.05869(14) 0.4018(4) 0.0636(12) Uani 1 1 d . . .
C(26) C -0.0595(5) -0.07910(13) 0.4503(3) 0.0625(12) Uani 1 1 d . . .
C(27) C 0.0534(4) -0.06118(11) 0.4273(3) 0.0473(9) Uani 1 1 d . . .
C(32) C 0.2759(3) 0.16158(10) 0.4125(3) 0.0375(7) Uani 1 1 d . . .
C(111) C -0.2839(3) 0.13727(8) -0.0277(3) 0.0275(6) Uani 1 1 d . . .
C(112) C -0.2055(3) 0.09519(9) -0.0296(3) 0.0284(6) Uani 1 1 d . . .
C(141) C 0.0896(3) 0.23042(8) -0.0769(2) 0.0257(6) Uani 1 1 d . . .
C(142) C 0.0522(3) 0.25296(9) 0.0345(2) 0.0234(6) Uani 1 1 d . . .
C(171) C 0.3190(3) 0.11012(9) 0.0394(3) 0.0309(7) Uani 1 1 d . . .
C(172) C 0.3447(3) 0.15774(9) 0.0858(3) 0.0306(7) Uani 1 1 d . . .
C(912) C -0.5922(3) 0.27445(12) 0.2586(3) 0.0537(9) Uani 1 1 d . . .
H(1) H -0.3671 0.1042 0.2815 0.047 Uiso 1 1 calc R . .
H(2) H -0.4906 0.0438 0.3217 0.053 Uiso 1 1 calc R . .
H(3) H -0.5483 0.0376 0.5151 0.055 Uiso 1 1 calc R . .
H(4) H -0.4822 0.0922 0.6690 0.055 Uiso 1 1 calc R . .
H(5) H -0.3633 0.1536 0.6263 0.049 Uiso 1 1 calc R . .
H(8) H -0.353(3) 0.2064(10) 0.277(3) 0.043(10) Uiso 1 1 d . . .
H(20) H 0.193(2) -0.0120(8) 0.160(2) 0.018(7) Uiso 1 1 d . . .
H(23) H -0.0698 0.0238 0.2583 0.050 Uiso 1 1 calc R . .
H(24) H -0.2646 -0.0057 0.2969 0.070 Uiso 1 1 calc R . .
H(25) H -0.2555 -0.0711 0.4172 0.076 Uiso 1 1 calc R . .
H(26) H -0.0562 -0.1054 0.4992 0.075 Uiso 1 1 calc R . .
H(27) H 0.1347 -0.0754 0.4607 0.057 Uiso 1 1 calc R . .
H(31) H 0.103(3) 0.1737(9) 0.386(2) 0.013(8) Uiso 1 1 d . . .
H(7A) H -0.2744 0.1973 0.4887 0.042 Uiso 1 1 calc R . .
H(7B) H -0.1708 0.1629 0.4562 0.042 Uiso 1 1 calc R . .
H(10A) H -0.3443 0.2080 0.0707 0.033 Uiso 1 1 calc R . .
H(10B) H -0.2074 0.2342 0.1039 0.033 Uiso 1 1 calc R . .
H(11A) H -0.3425 0.1417 -0.1117 0.033 Uiso 1 1 calc R . .
H(11B) H -0.3394 0.1338 0.0341 0.033 Uiso 1 1 calc R . .
H(12A) H -0.1661 0.2336 -0.0839 0.033 Uiso 1 1 calc R . .
H(12B) H -0.2780 0.2030 -0.1670 0.033 Uiso 1 1 calc R . .
H(13A) H -0.1165 0.1513 -0.1959 0.031 Uiso 1 1 calc R . .
H(13B) H -0.0943 0.1990 -0.2525 0.031 Uiso 1 1 calc R . .
H(14A) H 0.0523 0.2476 -0.1542 0.031 Uiso 1 1 calc R . .
H(14B) H 0.1860 0.2309 -0.0644 0.031 Uiso 1 1 calc R . .
H(15A) H 0.2202 0.1705 -0.1378 0.034 Uiso 1 1 calc R . .
H(15B) H 0.0990 0.1640 -0.2557 0.034 Uiso 1 1 calc R . .
H(16A) H 0.0398 0.0980 -0.1658 0.035 Uiso 1 1 calc R . .
H(16B) H 0.1862 0.0943 -0.1857 0.035 Uiso 1 1 calc R . .
H(17A) H 0.3616 0.1051 -0.0318 0.037 Uiso 1 1 calc R . .
H(17B) H 0.3590 0.0894 0.1080 0.037 Uiso 1 1 calc R . .
H(18A) H 0.2250 0.0345 0.0023 0.032 Uiso 1 1 calc R . .
H(18B) H 0.0700 0.0433 -0.0283 0.032 Uiso 1 1 calc R . .
H(21A) H 0.1968 0.0244 0.3904 0.038 Uiso 1 1 calc R . .
H(21B) H 0.2500 -0.0243 0.3706 0.038 Uiso 1 1 calc R . .
H(32A) H 0.3148 0.1357 0.3803 0.056 Uiso 1 1 calc R . .
H(32B) H 0.2795 0.1575 0.5025 0.056 Uiso 1 1 calc R . .
H(32C) H 0.3247 0.1884 0.4004 0.056 Uiso 1 1 calc R . .
H(911) H -0.525(4) 0.2301(12) 0.162(3) 0.062(12) Uiso 1 1 d . . .
H(91A) H -0.5537 0.2824 0.3463 0.081 Uiso 1 1 calc R . .
H(91B) H -0.6676 0.2549 0.2555 0.081 Uiso 1 1 calc R . .
H(91C) H -0.6209 0.3015 0.2098 0.081 Uiso 1 1 calc R . .

loop_
_atom_site_aniso_label
_atom_site_aniso_U_11
_atom_site_aniso_U_22
_atom_site_aniso_U_33
_atom_site_aniso_U_12
_atom_site_aniso_U_13
_atom_site_aniso_U_23
Y 0.02546(14) 0.01961(13) 0.02290(14) 0.00062(11) 0.00869(10) -0.00017(12)
O(9) 0.0254(11) 0.0330(11) 0.0287(10) 0.0038(9) 0.0090(8) 0.0024(8)
O(19) 0.0366(12) 0.0238(10) 0.0279(10) 0.0042(8) 0.0097(9) -0.0020(9)
O(31) 0.0287(12) 0.0287(11) 0.0267(11) 0.0060(9) 0.0100(9) -0.0038(9)
O(111) 0.0278(12) 0.0238(10) 0.0372(11) -0.0019(8) 0.0076(9) -0.0029(9)
O(112) 0.0349(13) 0.0294(11) 0.0689(15) -0.0049(9) 0.0158(11) -0.0198(11)
O(141) 0.0287(11) 0.0218(9) 0.0222(9) -0.0003(8) 0.0087(8) 0.0029(8)
O(142) 0.0378(13) 0.0214(10) 0.0287(10) -0.0011(8) 0.0120(9) 0.0004(8)
O(171) 0.0254(11) 0.0313(10) 0.0300(10) -0.0025(8) 0.0115(8) -0.0052(9)
O(172) 0.0314(13) 0.0449(12) 0.0535(13) -0.0081(10) 0.0206(10) -0.0114(11)
O(911) 0.0336(14) 0.0489(14) 0.0749(17) 0.0004(11) 0.0165(12) -0.0267(14)
N(8) 0.0279(15) 0.0301(13) 0.0342(14) 0.0006(11) 0.0131(12) -0.0036(11)
N(11) 0.0281(13) 0.0187(11) 0.0279(12) -0.0026(9) 0.0106(10) -0.0028(10)
N(14) 0.0295(14) 0.0204(11) 0.0233(12) -0.0001(10) 0.0099(10) -0.0021(10)
N(17) 0.0293(14) 0.0232(12) 0.0272(12) 0.0009(10) 0.0094(10) 0.0006(10)
N(20) 0.0384(16) 0.0206(12) 0.0299(14) 0.0036(10) 0.0111(11) -0.0024(11)
C(1) 0.038(2) 0.0365(17) 0.0444(19) -0.0017(14) 0.0126(15) -0.0061(15)
C(2) 0.044(2) 0.0293(17) 0.057(2) -0.0011(15) 0.0058(17) -0.0032(16)
C(3) 0.036(2) 0.0365(18) 0.065(2) 0.0007(14) 0.0111(17) 0.0183(18)
C(4) 0.045(2) 0.053(2) 0.0422(19) -0.0075(17) 0.0146(16) 0.0114(17)
C(5) 0.041(2) 0.0470(19) 0.0347(17) -0.0078(15) 0.0098(15) 0.0015(15)
C(6) 0.0260(16) 0.0333(15) 0.0350(16) 0.0005(12) 0.0072(13) 0.0005(14)
C(7) 0.0388(19) 0.0373(16) 0.0324(16) -0.0077(14) 0.0156(14) -0.0052(14)
C(9) 0.0269(16) 0.0223(14) 0.0327(16) -0.0071(12) 0.0099(12) -0.0076(12)
C(10) 0.0256(16) 0.0215(13) 0.0368(16) 0.0008(12) 0.0099(13) -0.0021(13)
C(12) 0.0289(16) 0.0243(14) 0.0283(15) -0.0003(12) 0.0053(12) 0.0022(12)
C(13) 0.0301(17) 0.0244(14) 0.0229(14) -0.0006(12) 0.0042(12) 0.0014(12)
C(15) 0.0343(17) 0.0289(15) 0.0235(14) 0.0005(12) 0.0122(12) -0.0029(12)
C(16) 0.0374(18) 0.0282(15) 0.0245(15) 0.0042(12) 0.0120(13) -0.0016(12)
C(18) 0.0334(17) 0.0209(14) 0.0271(14) 0.0035(12) 0.0090(12) -0.0034(12)
C(19) 0.0229(15) 0.0242(14) 0.0302(15) -0.0003(11) 0.0064(12) -0.0008(13)
C(21) 0.0386(19) 0.0266(15) 0.0284(16) 0.0055(13) 0.0063(13) 0.0028(13)
C(22) 0.045(2) 0.0283(16) 0.0281(16) -0.0028(14) 0.0144(14) -0.0055(13)
C(23) 0.044(2) 0.0363(17) 0.049(2) -0.0018(15) 0.0164(16) -0.0119(16)
C(24) 0.048(2) 0.060(2) 0.074(3) -0.0052(19) 0.026(2) -0.035(2)
C(25) 0.081(3) 0.067(3) 0.057(2) -0.037(2) 0.045(2) -0.038(2)
C(26) 0.098(4) 0.055(2) 0.038(2) -0.033(2) 0.022(2) -0.0069(18)
C(27) 0.067(3) 0.0427(19) 0.0311(17) -0.0142(17) 0.0078(17) 0.0003(15)
C(32) 0.0329(18) 0.0454(19) 0.0323(16) 0.0045(14) 0.0035(13) -0.0023(14)
C(111) 0.0270(16) 0.0245(14) 0.0320(15) -0.0032(11) 0.0084(12) -0.0036(12)
C(112) 0.0324(18) 0.0279(15) 0.0287(15) -0.0044(13) 0.0151(13) -0.0041(13)
C(141) 0.0324(17) 0.0220(14) 0.0250(14) -0.0024(12) 0.0116(12) 0.0016(12)
C(142) 0.0203(15) 0.0247(14) 0.0249(14) -0.0006(11) 0.0041(11) -0.0004(13)
C(171) 0.0307(17) 0.0302(16) 0.0339(16) 0.0028(13) 0.0120(13) 0.0002(13)
C(172) 0.0273(16) 0.0377(17) 0.0275(15) -0.0005(13) 0.0078(12) -0.0010(13)
C(912) 0.047(2) 0.051(2) 0.066(2) 0.0039(17) 0.0195(19) -0.0146(18)

loop_
_atom_type_symbol
_atom_type_radius_bond
Y 1.62
O 0.73
N 0.75
C 0.77
H 0.32

loop_
_geom_angle_atom_site_label_1
_geom_angle_atom_site_label_2
_geom_angle_atom_site_label_3
_geom_angle
_geom_angle_site_symmetry_1
_geom_angle_site_symmetry_2
_geom_angle_site_symmetry_3
_geom_angle_publ_flag
O(171) Y O(111) 135.60(6) . . . ?
O(171) Y O(141) 76.16(6) . . . ?
O(111) Y O(141) 131.27(6) . . . ?
O(171) Y O(31) 74.48(7) . . . ?
O(111) Y O(31) 134.39(7) . . . ?
O(141) Y O(31) 81.68(6) . . . ?
O(171) Y O(9) 139.29(6) . . . ?
O(111) Y O(9) 83.88(6) . . . ?
O(141) Y O(9) 83.11(6) . . . ?
O(31) Y O(9) 68.06(7) . . . ?
O(171) Y O(19) 90.26(6) . . . ?
O(111) Y O(19) 73.89(6) . . . ?
O(141) Y O(19) 153.55(6) . . . ?
O(31) Y O(19) 72.78(6) . . . ?
O(9) Y O(19) 93.38(6) . . . ?
O(171) Y N(14) 74.44(7) . . . ?
O(111) Y N(14) 85.20(6) . . . ?
O(141) Y N(14) 67.51(6) . . . ?
O(31) Y N(14) 140.41(7) . . . ?
O(9) Y N(14) 128.41(7) . . . ?
O(19) Y N(14) 130.99(6) . . . ?
O(171) Y N(17) 66.64(7) . . . ?
O(111) Y N(17) 69.20(7) . . . ?
O(141) Y N(17) 127.73(6) . . . ?
O(31) Y N(17) 119.43(7) . . . ?
O(9) Y N(17) 147.92(6) . . . ?
O(19) Y N(17) 63.20(6) . . . ?
N(14) Y N(17) 68.02(6) . . . ?
O(171) Y N(11) 135.74(6) . . . ?
O(111) Y N(11) 63.80(6) . . . ?
O(141) Y N(11) 68.62(6) . . . ?
O(31) Y N(11) 123.76(7) . . . ?
O(9) Y N(11) 62.02(6) . . . ?
O(19) Y N(11) 132.18(6) . . . ?
N(14) Y N(11) 67.93(7) . . . ?
N(17) Y N(11) 116.54(6) . . . ?
C(9) O(9) Y 124.72(17) . . . ?
C(19) O(19) Y 122.78(16) . . . ?
C(32) O(31) Y 128.37(18) . . . ?
C(32) O(31) H(31) 111(2) . . . ?
Y O(31) H(31) 121(2) . . . ?
C(112) O(111) Y 132.49(17) . . . ?
C(142) O(141) Y 124.93(16) . . . ?
C(172) O(171) Y 128.29(17) . . . ?
C(912) O(911) H(911) 115(3) . . . ?
C(9) N(8) C(7) 124.0(3) . . . ?
C(9) N(8) H(8) 116(2) . . . ?
C(7) N(8) H(8) 120(2) . . . ?
C(10) N(11) C(12) 112.5(2) . . . ?
C(10) N(11) C(111) 110.0(2) . . . ?
C(12) N(11) C(111) 111.1(2) . . . ?
C(10) N(11) Y 105.14(15) . . . ?
C(12) N(11) Y 108.60(16) . . . ?
C(111) N(11) Y 109.29(15) . . . ?
C(13) N(14) C(141) 109.7(2) . . . ?
C(13) N(14) C(15) 108.29(19) . . . ?
C(141) N(14) C(15) 108.6(2) . . . ?
C(13) N(14) Y 110.24(15) . . . ?
C(141) N(14) Y 106.83(14) . . . ?
C(15) N(14) Y 113.17(15) . . . ?
C(18) N(17) C(16) 110.2(2) . . . ?
C(18) N(17) C(171) 109.3(2) . . . ?
C(16) N(17) C(171) 111.0(2) . . . ?
C(18) N(17) Y 109.31(15) . . . ?
C(16) N(17) Y 108.63(15) . . . ?
C(171) N(17) Y 108.40(15) . . . ?
C(19) N(20) C(21) 123.3(2) . . . ?
C(19) N(20) H(20) 117.3(17) . . . ?
C(21) N(20) H(20) 119.4(17) . . . ?
C(6) C(1) C(2) 120.8(3) . . . ?
C(3) C(2) C(1) 120.1(3) . . . ?
C(2) C(3) C(4) 119.8(3) . . . ?
C(3) C(4) C(5) 119.8(3) . . . ?
C(4) C(5) C(6) 120.6(3) . . . ?
C(1) C(6) C(5) 118.8(3) . . . ?
C(1) C(6) C(7) 122.6(3) . . . ?
C(5) C(6) C(7) 118.6(3) . . . ?
N(8) C(7) C(6) 114.2(2) . . . ?
O(9) C(9) N(8) 123.0(3) . . . ?
O(9) C(9) C(10) 120.1(2) . . . ?
N(8) C(9) C(10) 116.9(3) . . . ?
N(11) C(10) C(9) 108.3(2) . . . ?
N(11) C(12) C(13) 111.8(2) . . . ?
N(14) C(13) C(12) 113.1(2) . . . ?
N(14) C(15) C(16) 111.3(2) . . . ?
N(17) C(16) C(15) 111.7(2) . . . ?
N(17) C(18) C(19) 108.3(2) . . . ?
O(19) C(19) N(20) 123.7(2) . . . ?
O(19) C(19) C(18) 120.7(2) . . . ?
N(20) C(19) C(18) 115.6(2) . . . ?
N(20) C(21) C(22) 114.1(2) . . . ?
C(23) C(22) C(27) 118.9(3) . . . ?
C(23) C(22) C(21) 121.2(3) . . . ?
C(27) C(22) C(21) 119.9(3) . . . ?
C(22) C(23) C(24) 120.6(3) . . . ?
C(23) C(24) C(25) 118.8(4) . . . ?
C(26) C(25) C(24) 120.7(4) . . . ?
C(25) C(26) C(27) 119.4(4) . . . ?
C(26) C(27) C(22) 121.5(4) . . . ?
N(11) C(111) C(112) 112.8(2) . . . ?
O(112) C(112) O(111) 125.3(3) . . . ?
O(112) C(112) C(111) 116.8(3) . . . ?
O(111) C(112) C(111) 117.9(2) . . . ?
N(14) C(141) C(142) 113.3(2) . . . ?
O(142) C(142) O(141) 125.0(2) . . . ?
O(142) C(142) C(141) 117.3(2) . . . ?
O(141) C(142) C(141) 117.7(2) . . . ?
N(17) C(171) C(172) 112.5(2) . . . ?
O(172) C(172) O(171) 125.2(3) . . . ?
O(172) C(172) C(171) 118.2(3) . . . ?
O(171) C(172) C(171) 116.5(2) . . . ?

loop_
_geom_bond_atom_site_label_1
_geom_bond_atom_site_label_2
_geom_bond_distance
_geom_bond_site_symmetry_1
_geom_bond_site_symmetry_2
_geom_bond_publ_flag
Y O(171) 2.3021(18) . . ?
Y O(111) 2.3060(18) . . ?
Y O(141) 2.3324(17) . . ?
Y O(31) 2.401(2) . . ?
Y O(9) 2.4040(18) . . ?
Y O(19) 2.4236(17) . . ?
Y N(14) 2.607(2) . . ?
Y N(17) 2.655(2) . . ?
Y N(11) 2.764(2) . . ?
O(9) C(9) 1.247(3) . . ?
O(19) C(19) 1.252(3) . . ?
O(31) C(32) 1.428(3) . . ?
O(31) H(31) 0.70(3) . . ?
O(111) C(112) 1.258(3) . . ?
O(112) C(112) 1.253(3) . . ?
O(141) C(142) 1.268(3) . . ?
O(142) C(142) 1.249(3) . . ?
O(171) C(172) 1.267(3) . . ?
O(172) C(172) 1.245(3) . . ?
O(911) C(912) 1.415(4) . . ?
O(911) H(911) 0.83(3) . . ?
N(8) C(9) 1.327(3) . . ?
N(8) C(7) 1.449(4) . . ?
N(8) H(8) 0.85(3) . . ?
N(11) C(10) 1.468(3) . . ?
N(11) C(12) 1.472(3) . . ?
N(11) C(111) 1.484(3) . . ?
N(14) C(13) 1.478(3) . . ?
N(14) C(141) 1.492(3) . . ?
N(14) C(15) 1.495(3) . . ?
N(17) C(18) 1.468(3) . . ?
N(17) C(16) 1.474(3) . . ?
N(17) C(171) 1.478(3) . . ?
N(20) C(19) 1.323(3) . . ?
N(20) C(21) 1.453(3) . . ?
N(20) H(20) 0.84(3) . . ?
C(1) C(6) 1.378(4) . . ?
C(1) C(2) 1.385(4) . . ?
C(2) C(3) 1.377(5) . . ?
C(3) C(4) 1.384(5) . . ?
C(4) C(5) 1.386(4) . . ?
C(5) C(6) 1.388(4) . . ?
C(6) C(7) 1.517(4) . . ?
C(9) C(10) 1.510(4) . . ?
C(12) C(13) 1.514(4) . . ?
C(15) C(16) 1.508(3) . . ?
C(18) C(19) 1.510(4) . . ?
C(21) C(22) 1.509(4) . . ?
C(22) C(23) 1.382(4) . . ?
C(22) C(27) 1.387(4) . . ?
C(23) C(24) 1.397(5) . . ?
C(24) C(25) 1.398(5) . . ?
C(25) C(26) 1.373(5) . . ?
C(26) C(27) 1.375(5) . . ?
C(111) C(112) 1.512(4) . . ?
C(141) C(142) 1.516(4) . . ?
C(171) C(172) 1.523(4) . . ?

loop_
_geom_hbond_atom_site_label_D
_geom_hbond_atom_site_label_H
_geom_hbond_atom_site_label_A
_geom_hbond_distance_DH
_geom_hbond_distance_HA
_geom_hbond_distance_DA
_geom_hbond_angle_DHA
_geom_hbond_site_symmetry_D
_geom_hbond_site_symmetry_A
_geom_hbond_publ_flag
N(8) H(8) O(911) 0.84(3) 2.07(3) 2.906(5) 174(3) . . ?
N(20) H(20) O(112) 0.84(2) 1.97(2) 2.792(4) 165.3(18) . 3_555 ?
O(31) H(31) O(142) 0.71(3) 2.07(3) 2.739(4) 160(3) . 4_555 ?
O(911) H(911) O(172) 0.83(3) 1.87(4) 2.696(4) 168(4) . 1_455 ?

loop_
_geom_torsion_atom_site_label_1
_geom_torsion_atom_site_label_2
_geom_torsion_atom_site_label_3
_geom_torsion_atom_site_label_4
_geom_torsion
_geom_torsion_site_symmetry_1
_geom_torsion_site_symmetry_2
_geom_torsion_site_symmetry_3
_geom_torsion_site_symmetry_4
_geom_torsion_publ_flag
O(171) Y O(9) C(9) 102.4(2) . . . . ?
O(111) Y O(9) C(9) -89.8(2) . . . . ?
O(141) Y O(9) C(9) 43.1(2) . . . . ?
O(31) Y O(9) C(9) 126.9(2) . . . . ?
O(19) Y O(9) C(9) -163.2(2) . . . . ?
N(14) Y O(9) C(9) -10.9(2) . . . . ?
N(17) Y O(9) C(9) -122.4(2) . . . . ?
N(11) Y O(9) C(9) -26.31(19) . . . . ?
O(171) Y O(19) C(19) -88.3(2) . . . . ?
O(111) Y O(19) C(19) 49.6(2) . . . . ?
O(141) Y O(19) C(19) -146.45(19) . . . . ?
O(31) Y O(19) C(19) -162.0(2) . . . . ?
O(9) Y O(19) C(19) 132.2(2) . . . . ?
N(14) Y O(19) C(19) -18.9(2) . . . . ?
N(17) Y O(19) C(19) -24.86(19) . . . . ?
N(11) Y O(19) C(19) 77.7(2) . . . . ?
O(171) Y O(31) C(32) -32.5(2) . . . . ?
O(111) Y O(31) C(32) 107.5(2) . . . . ?
O(141) Y O(31) C(32) -110.4(2) . . . . ?
O(9) Y O(31) C(32) 163.8(2) . . . . ?
O(19) Y O(31) C(32) 62.7(2) . . . . ?
N(14) Y O(31) C(32) -71.9(2) . . . . ?
N(17) Y O(31) C(32) 18.5(2) . . . . ?
N(11) Y O(31) C(32) -167.6(2) . . . . ?
O(171) Y O(111) C(112) -139.6(2) . . . . ?
O(141) Y O(111) C(112) -23.4(3) . . . . ?
O(31) Y O(111) C(112) 102.7(2) . . . . ?
O(9) Y O(111) C(112) 51.9(2) . . . . ?
O(19) Y O(111) C(112) 147.2(2) . . . . ?
N(14) Y O(111) C(112) -77.6(2) . . . . ?
N(17) Y O(111) C(112) -145.9(2) . . . . ?
N(11) Y O(111) C(112) -9.9(2) . . . . ?
O(171) Y O(141) C(142) 62.64(19) . . . . ?
O(111) Y O(141) C(142) -77.1(2) . . . . ?
O(31) Y O(141) C(142) 138.6(2) . . . . ?
O(9) Y O(141) C(142) -152.7(2) . . . . ?
O(19) Y O(141) C(142) 123.6(2) . . . . ?
N(14) Y O(141) C(142) -16.01(19) . . . . ?
N(17) Y O(141) C(142) 17.6(2) . . . . ?
N(11) Y O(141) C(142) -90.1(2) . . . . ?
O(111) Y O(171) C(172) -8.7(3) . . . . ?
O(141) Y O(171) C(172) -144.7(2) . . . . ?
O(31) Y O(171) C(172) 130.2(2) . . . . ?
O(9) Y O(171) C(172) 153.7(2) . . . . ?
O(19) Y O(171) C(172) 58.2(2) . . . . ?
N(14) Y O(171) C(172) -74.6(2) . . . . ?
N(17) Y O(171) C(172) -2.3(2) . . . . ?
N(11) Y O(171) C(172) -107.0(2) . . . . ?
O(171) Y N(11) C(10) -97.29(16) . . . . ?
O(111) Y N(11) C(10) 133.22(16) . . . . ?
O(141) Y N(11) C(10) -57.64(14) . . . . ?
O(31) Y N(11) C(10) 5.71(17) . . . . ?
O(9) Y N(11) C(10) 35.93(14) . . . . ?
O(19) Y N(11) C(10) 102.89(15) . . . . ?
N(14) Y N(11) C(10) -131.11(16) . . . . ?
N(17) Y N(11) C(10) 179.74(14) . . . . ?
O(171) Y N(11) C(12) 23.28(19) . . . . ?
O(111) Y N(11) C(12) -106.21(16) . . . . ?
O(141) Y N(11) C(12) 62.94(15) . . . . ?
O(31) Y N(11) C(12) 126.28(15) . . . . ?
O(9) Y N(11) C(12) 156.50(17) . . . . ?
O(19) Y N(11) C(12) -136.53(14) . . . . ?
N(14) Y N(11) C(12) -10.53(14) . . . . ?
N(17) Y N(11) C(12) -59.69(16) . . . . ?
O(171) Y N(11) C(111) 144.68(15) . . . . ?
O(111) Y N(11) C(111) 15.19(15) . . . . ?
O(141) Y N(11) C(111) -175.66(17) . . . . ?
O(31) Y N(11) C(111) -112.32(16) . . . . ?
O(9) Y N(11) C(111) -82.10(16) . . . . ?
O(19) Y N(11) C(111) -15.13(19) . . . . ?
N(14) Y N(11) C(111) 110.87(16) . . . . ?
N(17) Y N(11) C(111) 61.71(17) . . . . ?
O(171) Y N(14) C(13) -175.71(16) . . . . ?
O(111) Y N(14) C(13) 44.15(15) . . . . ?
O(141) Y N(14) C(13) -94.54(16) . . . . ?
O(31) Y N(14) C(13) -136.27(15) . . . . ?
O(9) Y N(14) C(13) -34.13(17) . . . . ?
O(19) Y N(14) C(13) 107.93(16) . . . . ?
N(17) Y N(14) C(13) 113.65(16) . . . . ?
N(11) Y N(14) C(13) -19.49(14) . . . . ?
O(171) Y N(14) C(141) -56.58(16) . . . . ?
O(111) Y N(14) C(141) 163.29(16) . . . . ?
O(141) Y N(14) C(141) 24.59(15) . . . . ?
O(31) Y N(14) C(141) -17.1(2) . . . . ?
O(9) Y N(14) C(141) 85.00(17) . . . . ?
O(19) Y N(14) C(141) -132.94(15) . . . . ?
N(17) Y N(14) C(141) -127.22(17) . . . . ?
N(11) Y N(14) C(141) 99.65(16) . . . . ?
O(171) Y N(14) C(15) 62.85(16) . . . . ?
O(111) Y N(14) C(15) -77.28(17) . . . . ?
O(141) Y N(14) C(15) 144.02(18) . . . . ?
O(31) Y N(14) C(15) 102.29(17) . . . . ?
O(9) Y N(14) C(15) -155.57(15) . . . . ?
O(19) Y N(14) C(15) -13.5(2) . . . . ?
N(17) Y N(14) C(15) -7.79(16) . . . . ?
N(11) Y N(14) C(15) -140.92(17) . . . . ?
O(171) Y N(17) C(18) 136.12(18) . . . . ?
O(111) Y N(17) C(18) -48.71(16) . . . . ?
O(141) Y N(17) C(18) -175.46(14) . . . . ?
O(31) Y N(17) C(18) 81.45(17) . . . . ?
O(9) Y N(17) C(18) -13.8(2) . . . . ?
O(19) Y N(17) C(18) 33.20(15) . . . . ?
N(14) Y N(17) C(18) -141.97(18) . . . . ?
N(11) Y N(17) C(18) -92.85(16) . . . . ?
O(171) Y N(17) C(16) -103.64(17) . . . . ?
O(111) Y N(17) C(16) 71.53(16) . . . . ?
O(141) Y N(17) C(16) -55.22(18) . . . . ?
O(31) Y N(17) C(16) -158.31(15) . . . . ?
O(9) Y N(17) C(16) 106.40(18) . . . . ?
O(19) Y N(17) C(16) 153.44(18) . . . . ?
N(14) Y N(17) C(16) -21.73(15) . . . . ?
N(11) Y N(17) C(16) 27.39(18) . . . . ?
O(171) Y N(17) C(171) 17.08(15) . . . . ?
O(111) Y N(17) C(171) -167.75(17) . . . . ?
O(141) Y N(17) C(171) 65.49(17) . . . . ?
O(31) Y N(17) C(171) -37.60(17) . . . . ?
O(9) Y N(17) C(171) -132.89(16) . . . . ?
O(19) Y N(17) C(171) -85.85(16) . . . . ?
N(14) Y N(17) C(171) 98.99(16) . . . . ?
N(11) Y N(17) C(171) 148.10(15) . . . . ?
C(6) C(1) C(2) C(3) 0.0(5) . . . . ?
C(1) C(2) C(3) C(4) 0.2(5) . . . . ?
C(2) C(3) C(4) C(5) 0.7(5) . . . . ?
C(3) C(4) C(5) C(6) -1.8(5) . . . . ?
C(2) C(1) C(6) C(5) -1.2(5) . . . . ?
C(2) C(1) C(6) C(7) 176.1(3) . . . . ?
C(4) C(5) C(6) C(1) 2.1(5) . . . . ?
C(4) C(5) C(6) C(7) -175.3(3) . . . . ?
C(9) N(8) C(7) C(6) -104.1(3) . . . . ?
C(1) C(6) C(7) N(8) 36.8(4) . . . . ?
C(5) C(6) C(7) N(8) -146.0(3) . . . . ?
Y O(9) C(9) N(8) -167.21(19) . . . . ?
Y O(9) C(9) C(10) 10.9(3) . . . . ?
C(7) N(8) C(9) O(9) 2.9(4) . . . . ?
C(7) N(8) C(9) C(10) -175.3(2) . . . . ?
C(12) N(11) C(10) C(9) -161.8(2) . . . . ?
C(111) N(11) C(10) C(9) 73.7(3) . . . . ?
Y N(11) C(10) C(9) -43.8(2) . . . . ?
O(9) C(9) C(10) N(11) 27.9(3) . . . . ?
N(8) C(9) C(10) N(11) -153.8(2) . . . . ?
C(10) N(11) C(12) C(13) 155.4(2) . . . . ?
C(111) N(11) C(12) C(13) -80.8(3) . . . . ?
Y N(11) C(12) C(13) 39.4(2) . . . . ?
C(141) N(14) C(13) C(12) -67.3(3) . . . . ?
C(15) N(14) C(13) C(12) 174.4(2) . . . . ?
Y N(14) C(13) C(12) 50.1(2) . . . . ?
N(11) C(12) C(13) N(14) -63.3(3) . . . . ?
C(13) N(14) C(15) C(16) -85.9(3) . . . . ?
C(141) N(14) C(15) C(16) 155.1(2) . . . . ?
Y N(14) C(15) C(16) 36.7(3) . . . . ?
C(18) N(17) C(16) C(15) 170.2(2) . . . . ?
C(171) N(17) C(16) C(15) -68.6(3) . . . . ?
Y N(17) C(16) C(15) 50.5(2) . . . . ?
N(14) C(15) C(16) N(17) -60.4(3) . . . . ?
C(16) N(17) C(18) C(19) -158.7(2) . . . . ?
C(171) N(17) C(18) C(19) 79.1(3) . . . . ?
Y N(17) C(18) C(19) -39.4(2) . . . . ?
Y O(19) C(19) N(20) -166.5(2) . . . . ?
Y O(19) C(19) C(18) 12.0(3) . . . . ?
C(21) N(20) C(19) O(19) 0.7(4) . . . . ?
C(21) N(20) C(19) C(18) -177.9(2) . . . . ?
N(17) C(18) C(19) O(19) 21.8(3) . . . . ?
N(17) C(18) C(19) N(20) -159.6(2) . . . . ?
C(19) N(20) C(21) C(22) 98.1(3) . . . . ?
N(20) C(21) C(22) C(23) -51.1(4) . . . . ?
N(20) C(21) C(22) C(27) 131.5(3) . . . . ?
C(27) C(22) C(23) C(24) 0.5(4) . . . . ?
C(21) C(22) C(23) C(24) -176.8(3) . . . . ?
C(22) C(23) C(24) C(25) -0.5(5) . . . . ?
C(23) C(24) C(25) C(26) 0.4(5) . . . . ?
C(24) C(25) C(26) C(27) -0.2(5) . . . . ?
C(25) C(26) C(27) C(22) 0.2(5) . . . . ?
C(23) C(22) C(27) C(26) -0.4(4) . . . . ?
C(21) C(22) C(27) C(26) 177.0(3) . . . . ?
C(10) N(11) C(111) C(112) -135.2(2) . . . . ?
C(12) N(11) C(111) C(112) 99.6(3) . . . . ?
Y N(11) C(111) C(112) -20.2(2) . . . . ?
Y O(111) C(112) O(112) -177.33(19) . . . . ?
Y O(111) C(112) C(111) 1.6(4) . . . . ?
N(11) C(111) C(112) O(112) -165.8(2) . . . . ?
N(11) C(111) C(112) O(111) 15.1(3) . . . . ?
C(13) N(14) C(141) C(142) 86.6(3) . . . . ?
C(15) N(14) C(141) C(142) -155.2(2) . . . . ?
Y N(14) C(141) C(142) -32.9(3) . . . . ?
Y O(141) C(142) O(142) -176.05(19) . . . . ?
Y O(141) C(142) C(141) 2.8(3) . . . . ?
N(14) C(141) C(142) O(142) -157.6(2) . . . . ?
N(14) C(141) C(142) O(141) 23.4(3) . . . . ?
C(18) N(17) C(171) C(172) -147.9(2) . . . . ?
C(16) N(17) C(171) C(172) 90.4(3) . . . . ?
Y N(17) C(171) C(172) -28.9(2) . . . . ?
Y O(171) C(172) O(172) 168.4(2) . . . . ?
Y O(171) C(172) C(171) -13.5(3) . . . . ?
N(17) C(171) C(172) O(172) -152.1(2) . . . . ?
N(17) C(171) C(172) O(171) 29.7(3) . . . . ?
